data_4077243
loop_
_publ_author_name
'Lu, Zhiping'
'Yap, Glenn P. A.'
'Richeson, Darrin S.'

_publ_section_title
;
 Tetrasubstituted Guanidinate Anions as Supporting Ligands in
 Organoyttrium Chemistry
;
_journal_issue 4
_journal_name_full Organometallics
_journal_page_first 706
_journal_paper_doi 10.1021/om0009029
_journal_volume 20
_journal_year 2001
_chemical_formula_sum 'C33 H83 N6 Si6 Y'
_chemical_formula_weight 821.50
_chemical_name_systematic
; 
 ? 
;
_space_group_IT_number 14
_symmetry_cell_setting monoclinic
_symmetry_space_group_name_Hall '-P 2ybc'
_symmetry_space_group_name_H-M 'P 1 21/c 1'
_atom_sites_solution_hydrogens geom
_atom_sites_solution_primary direct
_atom_sites_solution_secondary difmap
_audit_creation_method SHELXL-97
_cell_angle_alpha 90.00
_cell_angle_beta 108.0090(10)
_cell_angle_gamma 90.00
_cell_formula_units_Z 4
_cell_length_a 22.6891(19)
_cell_length_b 10.8334(9)
_cell_length_c 21.3807(18)
_cell_measurement_reflns_used 'reflections from 60 data frames'
_cell_measurement_temperature 203(2)
_cell_measurement_theta_max 28.29
_cell_measurement_theta_min 1.47
_cell_volume 4997.9(7)
_computing_cell_refinement 'Bruker SMART'
_computing_data_collection 'Bruker SMART'
_computing_data_reduction 'Bruker SHELXTL'
_computing_molecular_graphics 'Bruker SHELXTL'
_computing_publication_material 'Bruker SHELXTL'
_computing_structure_refinement 'SHELXL-97 (Sheldrick, 1997)'
_computing_structure_solution 'SHELXS-97 (Sheldrick, 1990)'
_diffrn_ambient_temperature 203(2)
_diffrn_measured_fraction_theta_full 0.909
_diffrn_measured_fraction_theta_max 0.909
_diffrn_measurement_device_type 'CCD area detector'
_diffrn_measurement_method 'phi and omega scans'
_diffrn_radiation_monochromator graphite
_diffrn_radiation_source 'fine-focus sealed tube'
_diffrn_radiation_type MoK\a
_diffrn_radiation_wavelength 0.71073
_diffrn_reflns_av_R_equivalents 0.0780
_diffrn_reflns_av_sigmaI/netI 0.0904
_diffrn_reflns_limit_h_max 28
_diffrn_reflns_limit_h_min -30
_diffrn_reflns_limit_k_max 13
_diffrn_reflns_limit_k_min 0
_diffrn_reflns_limit_l_max 28
_diffrn_reflns_limit_l_min 0
_diffrn_reflns_number 39253
_diffrn_reflns_theta_full 28.75
_diffrn_reflns_theta_max 28.75
_diffrn_reflns_theta_min 1.89
_diffrn_standards_decay_% <1
_diffrn_standards_number '50 standard frames at start and end'
_exptl_absorpt_coefficient_mu 1.337
_exptl_absorpt_correction_T_max 0.801528
_exptl_absorpt_correction_T_min 0.618366
_exptl_absorpt_correction_type multi-scan
_exptl_absorpt_process_details 'Blessing, Acta Cryst. (1995) A51 33-38.'
_exptl_crystal_colour colourless
_exptl_crystal_density_diffrn 1.092
_exptl_crystal_density_method 'not measured'
_exptl_crystal_description block
_exptl_crystal_F_000 1784
_exptl_crystal_size_max 0.4
_exptl_crystal_size_mid 0.2
_exptl_crystal_size_min 0.1
_refine_diff_density_max 0.594
_refine_diff_density_min -0.489
_refine_diff_density_rms 0.063
_refine_ls_extinction_method none
_refine_ls_goodness_of_fit_ref 1.078
_refine_ls_hydrogen_treatment mixed
_refine_ls_matrix_type full
_refine_ls_number_parameters 415
_refine_ls_number_reflns 11805
_refine_ls_number_restraints 0
_refine_ls_restrained_S_all 1.078
_refine_ls_R_factor_all 0.1045
_refine_ls_R_factor_gt 0.0454
_refine_ls_shift/su_max 0.001
_refine_ls_shift/su_mean 0.000
_refine_ls_structure_factor_coef Fsqd
_refine_ls_weighting_details 'calc w=1/[\s^2^(Fo^2^)+(0.0300P)^2^+0.0000P] where P=(Fo^2^+2Fc^2^)/3'
_refine_ls_weighting_scheme calc
_refine_ls_wR_factor_gt 0.0822
_refine_ls_wR_factor_ref 0.0895
_reflns_number_gt 6606
_reflns_number_total 11805
_reflns_threshold_expression >2sigma(I)
_cod_data_source_file om0009029.cif
_cod_data_source_block dr090a
_cod_depositor_comments
;
The following automatic conversions were performed:

'_symmetry_cell_setting' value 'Monoclinic' changed to 'monoclinic'
according to /home/saulius/struct/CIF-dictionaries/cif_core.dic
dictionary named 'cif_core.dic' version 2.4.2 from 2011-04-26.

Automatic conversion script
Id: cif_fix_values 1715 2011-07-08 13:25:40Z adriana 
;
_cod_original_sg_symbol_H-M P2(1)/c
_cod_database_code 4077243

loop_
_symmetry_equiv_pos_as_xyz
'x, y, z'
'-x, y+1/2, -z+1/2'
'-x, -y, -z'
'x, -y-1/2, z-1/2'

loop_
_atom_site_label
_atom_site_type_symbol
_atom_site_fract_x
_atom_site_fract_y
_atom_site_fract_z
_atom_site_U_iso_or_equiv
_atom_site_adp_type
_atom_site_occupancy
_atom_site_symmetry_multiplicity
_atom_site_calc_flag
_atom_site_refinement_flags
Y Y 0.238939(11) 0.39195(2) 0.220888(12) 0.02849(8) Uani 1 1 d .
Si1 Si 0.11569(4) 0.70628(10) 0.03878(4) 0.0580(3) Uani 1 1 d .
Si2 Si 0.24888(4) 0.69660(8) 0.03083(4) 0.0467(2) Uani 1 1 d .
Si3 Si 0.48237(4) 0.37422(9) 0.34969(4) 0.0485(2) Uani 1 1 d .
Si4 Si 0.42016(4) 0.13820(8) 0.38172(4) 0.0518(3) Uani 1 1 d .
Si5 Si 0.09516(4) 0.40180(9) 0.28344(4) 0.0497(2) Uani 1 1 d .
Si6 Si 0.13895(4) 0.15902(8) 0.23315(5) 0.0506(2) Uani 1 1 d .
N1 N 0.20123(10) 0.4380(2) 0.10690(10) 0.0348(6) Uani 1 1 d .
N2 N 0.23237(10) 0.5909(2) 0.18102(10) 0.0327(5) Uani 1 1 d .
N3 N 0.19204(10) 0.6487(2) 0.06546(10) 0.0359(6) Uani 1 1 d .
N4 N 0.33586(9) 0.2933(2) 0.23649(10) 0.0317(5) Uani 1 1 d .
N5 N 0.31957(9) 0.3912(2) 0.32273(10) 0.0360(5) Uani 1 1 d .
N6 N 0.41729(9) 0.2814(2) 0.34250(10) 0.0361(6) Uani 1 1 d .
C1 C 0.17123(12) 0.3881(3) 0.04079(12) 0.0414(7) Uani 1 1 d .
H1A H 0.1644 0.4565 0.0086 0.050 Uiso 1 1 calc R
C2 C 0.10942(14) 0.3318(3) 0.03671(15) 0.0642(10) Uani 1 1 d .
H2A H 0.0832 0.3938 0.0474 0.096 Uiso 1 1 calc R
H2B H 0.1155 0.2639 0.0676 0.096 Uiso 1 1 calc R
H2C H 0.0897 0.3015 -0.0075 0.096 Uiso 1 1 calc R
C3 C 0.21224(15) 0.2923(3) 0.02345(15) 0.0642(10) Uani 1 1 d .
H3A H 0.2519 0.3291 0.0262 0.096 Uiso 1 1 calc R
H3B H 0.1925 0.2627 -0.0209 0.096 Uiso 1 1 calc R
H3C H 0.2185 0.2238 0.0540 0.096 Uiso 1 1 calc R
C4 C 0.24750(13) 0.7193(3) 0.20114(13) 0.0403(7) Uani 1 1 d .
H4A H 0.2310 0.7734 0.1624 0.048 Uiso 1 1 calc R
C5 C 0.21847(16) 0.7563(3) 0.25361(15) 0.0602(9) Uani 1 1 d .
H5A H 0.1740 0.7445 0.2369 0.090 Uiso 1 1 calc R
H5B H 0.2275 0.8424 0.2650 0.090 Uiso 1 1 calc R
H5C H 0.2355 0.7056 0.2924 0.090 Uiso 1 1 calc R
C6 C 0.31756(14) 0.7353(3) 0.22749(15) 0.0596(9) Uani 1 1 d .
H6A H 0.3359 0.7111 0.1940 0.089 Uiso 1 1 calc R
H6B H 0.3341 0.6840 0.2661 0.089 Uiso 1 1 calc R
H6C H 0.3273 0.8211 0.2392 0.089 Uiso 1 1 calc R
C7 C 0.20837(11) 0.5591(3) 0.11754(13) 0.0325(7) Uani 1 1 d .
C8 C 0.07771(15) 0.6699(4) 0.10128(18) 0.0934(14) Uani 1 1 d .
H8A H 0.1020 0.7038 0.1434 0.140 Uiso 1 1 calc R
H8B H 0.0747 0.5811 0.1051 0.140 Uiso 1 1 calc R
H8C H 0.0365 0.7057 0.0883 0.140 Uiso 1 1 calc R
C9 C 0.06884(16) 0.6412(4) -0.04194(17) 0.0888(13) Uani 1 1 d .
H9A H 0.0877 0.6635 -0.0754 0.133 Uiso 1 1 calc R
H9B H 0.0271 0.6742 -0.0538 0.133 Uiso 1 1 calc R
H9C H 0.0674 0.5520 -0.0387 0.133 Uiso 1 1 calc R
C10 C 0.11680(19) 0.8761(3) 0.0279(2) 0.0989(14) Uani 1 1 d .
H10A H 0.1373 0.8955 -0.0045 0.148 Uiso 1 1 calc R
H10B H 0.1390 0.9145 0.0695 0.148 Uiso 1 1 calc R
H10C H 0.0746 0.9070 0.0130 0.148 Uiso 1 1 calc R
C11 C 0.21813(17) 0.6880(3) -0.06013(14) 0.0719(11) Uani 1 1 d .
H11A H 0.1821 0.7410 -0.0757 0.108 Uiso 1 1 calc R
H11B H 0.2064 0.6035 -0.0733 0.108 Uiso 1 1 calc R
H11C H 0.2498 0.7149 -0.0790 0.108 Uiso 1 1 calc R
C12 C 0.31689(15) 0.5921(3) 0.05807(18) 0.0726(11) Uani 1 1 d .
H12A H 0.3038 0.5079 0.0458 0.109 Uiso 1 1 calc R
H12B H 0.3350 0.5974 0.1055 0.109 Uiso 1 1 calc R
H12C H 0.3474 0.6164 0.0372 0.109 Uiso 1 1 calc R
C13 C 0.27637(17) 0.8567(3) 0.05497(16) 0.0697(11) Uani 1 1 d .
H13A H 0.2415 0.9131 0.0416 0.105 Uiso 1 1 calc R
H13B H 0.3068 0.8795 0.0336 0.105 Uiso 1 1 calc R
H13C H 0.2951 0.8608 0.1023 0.105 Uiso 1 1 calc R
C14 C 0.37544(12) 0.2316(3) 0.20373(13) 0.0367(7) Uani 1 1 d .
H14A H 0.4150 0.2092 0.2373 0.044 Uiso 1 1 calc R
C15 C 0.34559(14) 0.1143(3) 0.16875(15) 0.0554(8) Uani 1 1 d .
H15A H 0.3360 0.0593 0.2001 0.083 Uiso 1 1 calc R
H15B H 0.3740 0.0736 0.1496 0.083 Uiso 1 1 calc R
H15C H 0.3077 0.1352 0.1343 0.083 Uiso 1 1 calc R
C16 C 0.38949(15) 0.3183(3) 0.15417(15) 0.0574(9) Uani 1 1 d .
H16A H 0.4084 0.3932 0.1763 0.086 Uiso 1 1 calc R
H16B H 0.3513 0.3387 0.1201 0.086 Uiso 1 1 calc R
H16C H 0.4178 0.2783 0.1346 0.086 Uiso 1 1 calc R
C17 C 0.33618(13) 0.4270(3) 0.39230(13) 0.0445(8) Uani 1 1 d .
H17A H 0.3803 0.4061 0.4136 0.053 Uiso 1 1 calc R
C18 C 0.32852(16) 0.5638(3) 0.39922(15) 0.0674(11) Uani 1 1 d .
H18A H 0.3383 0.5847 0.4454 0.101 Uiso 1 1 calc R
H18B H 0.2861 0.5871 0.3762 0.101 Uiso 1 1 calc R
H18C H 0.3563 0.6077 0.3805 0.101 Uiso 1 1 calc R
C19 C 0.29806(18) 0.3577(4) 0.42758(17) 0.0825(12) Uani 1 1 d .
H19A H 0.3032 0.2696 0.4230 0.124 Uiso 1 1 calc R
H19B H 0.2547 0.3793 0.4086 0.124 Uiso 1 1 calc R
H19C H 0.3118 0.3796 0.4738 0.124 Uiso 1 1 calc R
C20 C 0.35790(12) 0.3227(2) 0.30043(13) 0.0327(6) Uani 1 1 d .
C21 C 0.45758(15) 0.5305(3) 0.3185(2) 0.0795(12) Uani 1 1 d .
H21A H 0.4310 0.5647 0.3419 0.119 Uiso 1 1 calc R
H21B H 0.4350 0.5262 0.2719 0.119 Uiso 1 1 calc R
H21C H 0.4937 0.5827 0.3251 0.119 Uiso 1 1 calc R
C22 C 0.53120(15) 0.3854(4) 0.43760(17) 0.0866(13) Uani 1 1 d .
H22A H 0.5064 0.4173 0.4637 0.130 Uiso 1 1 calc R
H22B H 0.5658 0.4405 0.4412 0.130 Uiso 1 1 calc R
H22C H 0.5467 0.3041 0.4536 0.130 Uiso 1 1 calc R
C23 C 0.53371(14) 0.3110(3) 0.30371(18) 0.0741(11) Uani 1 1 d .
H23A H 0.5102 0.3025 0.2576 0.111 Uiso 1 1 calc R
H23B H 0.5493 0.2308 0.3215 0.111 Uiso 1 1 calc R
H23C H 0.5682 0.3668 0.3082 0.111 Uiso 1 1 calc R
C24 C 0.34415(16) 0.0610(3) 0.35172(18) 0.0764(11) Uani 1 1 d .
H24A H 0.3324 0.0523 0.3043 0.115 Uiso 1 1 calc R
H24B H 0.3133 0.1100 0.3633 0.115 Uiso 1 1 calc R
H24C H 0.3468 -0.0200 0.3717 0.115 Uiso 1 1 calc R
C25 C 0.47930(18) 0.0371(3) 0.36330(19) 0.0850(13) Uani 1 1 d .
H25A H 0.4691 0.0264 0.3161 0.128 Uiso 1 1 calc R
H25B H 0.4797 -0.0428 0.3840 0.128 Uiso 1 1 calc R
H25C H 0.5199 0.0750 0.3803 0.128 Uiso 1 1 calc R
C26 C 0.44167(18) 0.1527(4) 0.47304(16) 0.0857(13) Uani 1 1 d .
H26A H 0.4816 0.1934 0.4896 0.129 Uiso 1 1 calc R
H26B H 0.4441 0.0712 0.4925 0.129 Uiso 1 1 calc R
H26C H 0.4105 0.2010 0.4845 0.129 Uiso 1 1 calc R
C27 C 0.15305(17) 0.3218(3) 0.2547(2) 0.0892(14) Uani 1 1 d .
H27A H 0.1796 0.3029 0.2999 0.107 Uiso 1 1 calc R
C28 C 0.1239(3) 0.5495(5) 0.3253(3) 0.196(3) Uani 1 1 d .
H28A H 0.1428 0.5978 0.2983 0.293 Uiso 1 1 calc R
H28B H 0.1544 0.5330 0.3675 0.293 Uiso 1 1 calc R
H28C H 0.0896 0.5953 0.3319 0.293 Uiso 1 1 calc R
C29 C 0.0675(2) 0.3160(5) 0.3427(2) 0.135(2) Uani 1 1 d .
H29A H 0.0470 0.2411 0.3223 0.203 Uiso 1 1 calc R
H29B H 0.0385 0.3666 0.3565 0.203 Uiso 1 1 calc R
H29C H 0.1024 0.2948 0.3806 0.203 Uiso 1 1 calc R
C30 C 0.0274(2) 0.4406(5) 0.2151(2) 0.173(3) Uani 1 1 d .
H30A H 0.0133 0.3679 0.1881 0.259 Uiso 1 1 calc R
H30B H 0.0379 0.5049 0.1889 0.259 Uiso 1 1 calc R
H30C H -0.0053 0.4696 0.2318 0.259 Uiso 1 1 calc R
C31 C 0.19711(14) 0.1065(3) 0.19223(15) 0.0606(9) Uani 1 1 d .
H31A H 0.1944 0.1590 0.1547 0.091 Uiso 1 1 calc R
H31B H 0.1884 0.0218 0.1776 0.091 Uiso 1 1 calc R
H31C H 0.2385 0.1115 0.2233 0.091 Uiso 1 1 calc R
C32 C 0.15002(17) 0.0566(4) 0.30624(18) 0.0814(12) Uani 1 1 d .
H32A H 0.1206 0.0792 0.3289 0.122 Uiso 1 1 calc R
H32B H 0.1919 0.0661 0.3358 0.122 Uiso 1 1 calc R
H32C H 0.1433 -0.0286 0.2919 0.122 Uiso 1 1 calc R
C33 C 0.06207(16) 0.1251(4) 0.17322(19) 0.0927(14) Uani 1 1 d .
H33A H 0.0297 0.1494 0.1916 0.139 Uiso 1 1 calc R
H33B H 0.0588 0.0374 0.1637 0.139 Uiso 1 1 calc R
H33C H 0.0574 0.1708 0.1330 0.139 Uiso 1 1 calc R

loop_
_atom_site_aniso_label
_atom_site_aniso_U_11
_atom_site_aniso_U_22
_atom_site_aniso_U_33
_atom_site_aniso_U_23
_atom_site_aniso_U_13
_atom_site_aniso_U_12
Y 0.02463(13) 0.03228(15) 0.02827(13) 0.00217(14) 0.00777(10) 0.00214(13)
Si1 0.0468(6) 0.0721(7) 0.0471(5) 0.0142(5) 0.0028(4) 0.0158(5)
Si2 0.0567(6) 0.0501(6) 0.0358(5) 0.0027(4) 0.0179(4) -0.0097(4)
Si3 0.0293(5) 0.0565(6) 0.0547(5) -0.0068(5) 0.0058(4) 0.0044(4)
Si4 0.0537(6) 0.0523(6) 0.0456(5) 0.0137(4) 0.0098(4) 0.0159(5)
Si5 0.0457(5) 0.0527(6) 0.0577(6) 0.0012(5) 0.0261(4) -0.0008(5)
Si6 0.0394(5) 0.0455(6) 0.0707(6) 0.0049(5) 0.0224(5) -0.0016(4)
N1 0.0359(14) 0.0373(15) 0.0278(12) -0.0005(10) 0.0048(10) -0.0020(11)
N2 0.0385(13) 0.0305(15) 0.0272(12) -0.0005(10) 0.0070(10) -0.0047(11)
N3 0.0349(13) 0.0428(15) 0.0266(12) 0.0074(10) 0.0048(10) 0.0005(11)
N4 0.0293(13) 0.0357(14) 0.0280(12) -0.0039(10) 0.0058(10) 0.0052(10)
N5 0.0309(12) 0.0489(15) 0.0289(12) 0.0001(12) 0.0102(10) 0.0085(12)
N6 0.0262(13) 0.0430(15) 0.0353(13) 0.0008(11) 0.0042(10) 0.0096(11)
C1 0.0401(17) 0.0497(19) 0.0289(14) -0.0052(15) 0.0027(12) -0.0052(16)
C2 0.051(2) 0.082(3) 0.053(2) -0.0127(19) 0.0053(17) -0.0210(19)
C3 0.063(2) 0.075(3) 0.047(2) -0.0243(19) 0.0058(17) 0.003(2)
C4 0.054(2) 0.0319(18) 0.0318(16) 0.0034(13) 0.0081(14) 0.0024(14)
C5 0.080(3) 0.054(2) 0.048(2) -0.0050(17) 0.0209(18) 0.0151(18)
C6 0.062(2) 0.053(2) 0.058(2) -0.0068(17) 0.0105(18) -0.0203(18)
C7 0.0243(15) 0.0418(19) 0.0310(16) 0.0044(13) 0.0079(12) -0.0008(12)
C8 0.046(2) 0.154(4) 0.084(3) 0.023(3) 0.026(2) 0.027(2)
C9 0.059(2) 0.123(4) 0.061(2) 0.013(2) -0.0171(19) 0.011(2)
C10 0.098(3) 0.078(3) 0.102(3) 0.019(3) 0.003(3) 0.042(3)
C11 0.101(3) 0.083(3) 0.0368(19) 0.0001(19) 0.0288(19) -0.021(2)
C12 0.055(2) 0.085(3) 0.087(3) 0.012(2) 0.035(2) -0.003(2)
C13 0.098(3) 0.063(3) 0.056(2) -0.0036(18) 0.035(2) -0.028(2)
C14 0.0308(16) 0.0408(19) 0.0395(16) -0.0036(14) 0.0125(13) 0.0069(13)
C15 0.053(2) 0.052(2) 0.064(2) -0.0164(18) 0.0222(17) 0.0046(18)
C16 0.062(2) 0.060(2) 0.060(2) -0.0041(18) 0.0346(18) 0.0028(18)
C17 0.0405(18) 0.065(2) 0.0279(15) 0.0008(14) 0.0105(13) 0.0147(15)
C18 0.087(3) 0.072(3) 0.0382(19) -0.0103(17) 0.0119(18) 0.018(2)
C19 0.101(3) 0.106(3) 0.053(2) -0.001(2) 0.043(2) -0.003(3)
C20 0.0263(15) 0.0327(17) 0.0389(16) 0.0062(13) 0.0099(13) -0.0014(13)
C21 0.050(2) 0.058(3) 0.134(4) 0.007(2) 0.032(2) -0.0063(18)
C22 0.054(2) 0.118(4) 0.070(3) -0.019(2) -0.0063(19) -0.011(2)
C23 0.038(2) 0.086(3) 0.100(3) -0.017(2) 0.024(2) -0.0048(19)
C24 0.083(3) 0.060(3) 0.079(3) 0.027(2) 0.015(2) -0.005(2)
C25 0.105(3) 0.065(3) 0.091(3) 0.023(2) 0.038(3) 0.041(2)
C26 0.098(3) 0.102(3) 0.048(2) 0.022(2) 0.008(2) 0.020(3)
C27 0.084(3) 0.053(3) 0.164(4) -0.022(3) 0.089(3) -0.022(2)
C28 0.157(5) 0.136(5) 0.351(9) -0.155(6) 0.162(6) -0.063(4)
C29 0.196(6) 0.125(4) 0.131(4) 0.038(3) 0.119(4) 0.053(4)
C30 0.177(5) 0.221(6) 0.082(3) -0.023(4) -0.015(3) 0.137(5)
C31 0.058(2) 0.062(2) 0.062(2) 0.0019(19) 0.0184(18) 0.0088(19)
C32 0.081(3) 0.090(3) 0.083(3) 0.026(2) 0.041(2) 0.022(2)
C33 0.054(2) 0.127(4) 0.094(3) 0.016(3) 0.019(2) -0.023(2)

loop_
_atom_type_symbol
_atom_type_description
_atom_type_scat_dispersion_real
_atom_type_scat_dispersion_imag
_atom_type_scat_source
C C 0.0033 0.0016 'International Tables Vol C Tables 4.2.6.8 and 6.1.1.4'
H H 0.0000 0.0000 'International Tables Vol C Tables 4.2.6.8 and 6.1.1.4'
N N 0.0061 0.0033 'International Tables Vol C Tables 4.2.6.8 and 6.1.1.4'
Si Si 0.0817 0.0704 'International Tables Vol C Tables 4.2.6.8 and 6.1.1.4'
Y Y -2.7962 3.5667 'International Tables Vol C Tables 4.2.6.8 and 6.1.1.4'

loop_
_geom_angle_atom_site_label_1
_geom_angle_atom_site_label_2
_geom_angle_atom_site_label_3
_geom_angle
N2 Y N5 106.63(8)
N2 Y N1 57.47(7)
N5 Y N1 150.99(7)
N2 Y N4 115.08(7)
N5 Y N4 56.72(7)
N1 Y N4 105.25(7)
N2 Y C27 116.20(11)
N5 Y C27 100.94(13)
N1 Y C27 107.89(13)
N4 Y C27 128.15(11)
N2 Y C7 28.79(7)
N5 Y C7 131.73(8)
N1 Y C7 28.69(7)
N4 Y C7 113.48(7)
C27 Y C7 114.84(12)
N2 Y C20 114.41(7)
N5 Y C20 28.33(7)
N1 Y C20 130.64(7)
N4 Y C20 28.40(7)
C27 Y C20 116.75(13)
C7 Y C20 127.80(7)
N3 Si1 C8 108.85(14)
N3 Si1 C10 109.95(15)
C8 Si1 C10 109.3(2)
N3 Si1 C9 112.84(15)
C8 Si1 C9 109.28(19)
C10 Si1 C9 106.54(18)
N3 Si2 C11 109.92(13)
N3 Si2 C12 109.63(13)
C11 Si2 C12 107.76(17)
N3 Si2 C13 112.70(13)
C11 Si2 C13 108.85(15)
C12 Si2 C13 107.85(17)
N6 Si3 C21 109.91(13)
N6 Si3 C22 110.30(14)
C21 Si3 C22 108.96(18)
N6 Si3 C23 112.84(14)
C21 Si3 C23 108.41(17)
C22 Si3 C23 106.29(16)
N6 Si4 C24 110.01(13)
N6 Si4 C25 109.93(14)
C24 Si4 C25 108.44(19)
N6 Si4 C26 112.60(15)
C24 Si4 C26 108.42(18)
C25 Si4 C26 107.31(17)
C30 Si5 C29 106.7(3)
C30 Si5 C27 110.9(2)
C29 Si5 C27 115.24(19)
C30 Si5 C28 105.9(3)
C29 Si5 C28 104.4(3)
C27 Si5 C28 112.91(19)
C27 Si6 C33 114.8(2)
C27 Si6 C32 113.2(2)
C33 Si6 C32 108.34(18)
C27 Si6 C31 108.41(15)
C33 Si6 C31 105.29(17)
C32 Si6 C31 106.06(15)
C7 N1 C1 121.5(2)
C7 N1 Y 92.60(15)
C1 N1 Y 145.44(19)
C7 N2 C4 121.7(2)
C7 N2 Y 95.38(16)
C4 N2 Y 142.80(16)
C7 N3 Si2 118.70(17)
C7 N3 Si1 118.82(17)
Si2 N3 Si1 122.48(13)
C20 N4 C14 120.5(2)
C20 N4 Y 94.22(15)
C14 N4 Y 144.98(16)
C20 N5 C17 121.0(2)
C20 N5 Y 94.39(15)
C17 N5 Y 144.32(17)
C20 N6 Si3 118.45(17)
C20 N6 Si4 117.53(17)
Si3 N6 Si4 124.00(12)
N1 C1 C2 110.5(2)
N1 C1 C3 110.5(2)
C2 C1 C3 109.9(3)
N2 C4 C5 110.6(2)
N2 C4 C6 109.9(2)
C5 C4 C6 109.7(2)
N1 C7 N2 114.5(2)
N1 C7 N3 123.0(2)
N2 C7 N3 122.5(2)
N1 C7 Y 58.71(13)
N2 C7 Y 55.83(13)
N3 C7 Y 178.04(19)
N4 C14 C16 110.1(2)
N4 C14 C15 111.8(2)
C16 C14 C15 109.3(2)
N5 C17 C18 111.0(2)
N5 C17 C19 111.5(3)
C18 C17 C19 109.8(3)
N5 C20 N4 114.6(2)
N5 C20 N6 122.4(2)
N4 C20 N6 123.0(2)
N5 C20 Y 57.28(13)
N4 C20 Y 57.38(13)
N6 C20 Y 176.75(18)
Si6 C27 Si5 116.99(17)
Si6 C27 Y 108.97(15)
Si5 C27 Y 133.16(18)

loop_
_geom_bond_atom_site_label_1
_geom_bond_atom_site_label_2
_geom_bond_distance
Y N2 2.305(2)
Y N5 2.372(2)
Y N1 2.373(2)
Y N4 2.374(2)
Y C27 2.402(3)
Y C7 2.774(3)
Y C20 2.811(3)
Si1 N3 1.762(2)
Si1 C8 1.843(3)
Si1 C10 1.855(4)
Si1 C9 1.863(3)
Si2 N3 1.752(2)
Si2 C11 1.854(3)
Si2 C12 1.856(3)
Si2 C13 1.861(3)
Si3 N6 1.753(2)
Si3 C21 1.842(3)
Si3 C22 1.867(3)
Si3 C23 1.871(3)
Si4 N6 1.755(2)
Si4 C24 1.844(3)
Si4 C25 1.866(3)
Si4 C26 1.867(3)
Si5 C30 1.813(4)
Si5 C29 1.831(4)
Si5 C27 1.831(3)
Si5 C28 1.851(5)
Si6 C27 1.826(4)
Si6 C33 1.854(4)
Si6 C32 1.869(3)
Si6 C31 1.883(3)
N1 C7 1.333(3)
N1 C1 1.469(3)
N2 C7 1.342(3)
N2 C4 1.465(3)
N3 C7 1.437(3)
N4 C20 1.341(3)
N4 C14 1.461(3)
N5 C20 1.338(3)
N5 C17 1.469(3)
N6 C20 1.441(3)
C1 C2 1.507(4)
C1 C3 1.515(4)
C4 C5 1.520(4)
C4 C6 1.523(4)
C14 C16 1.522(4)
C14 C15 1.523(4)
C17 C18 1.505(4)
C17 C19 1.511(4)
